data_7249653
loop_
_publ_author_name
'Xu, Shixian'
'Lu, Na'
'Wang, Li'
'Liu, Sui-Jun'

_publ_section_title
;
 Chain-based fluorescent TbIII metal-organic framework with good stability
 as a blue-shift and turn-on sensor toward H2PO4&#x2212;
;
_journal_name_full CrystEngComm
_journal_paper_doi 10.1039/D4CE01073F
_journal_year 2024
_chemical_formula_moiety 'C60 H32 N6 O16 S3 Tb3'
_chemical_formula_sum 'C60 H32 N6 O16 S3 Tb3'
_chemical_formula_weight 1665.85
_space_group_crystal_system triclinic
_space_group_IT_number 2
_space_group_name_Hall '-P 1'
_space_group_name_H-M_alt 'P -1'
_atom_sites_solution_hydrogens mixed
_atom_sites_solution_primary iterative
_audit_creation_date 2024-08-29
_audit_creation_method
;
Olex2 1.5
(compiled 2023.08.24 svn.re1ec1418 for OlexSys, GUI svn.r6817)
;
_audit_update_record
;
2024-08-29 deposited with the CCDC.	2024-12-02 downloaded from the CCDC.
;
_cell_angle_alpha 113.758(2)
_cell_angle_beta 95.709(2)
_cell_angle_gamma 102.086(2)
_cell_formula_units_Z 2
_cell_length_a 8.7857(5)
_cell_length_b 18.8668(11)
_cell_length_c 20.7919(13)
_cell_measurement_reflns_used 9961
_cell_measurement_temperature 293(2)
_cell_measurement_theta_max 27.52
_cell_measurement_theta_min 2.86
_cell_volume 3018.7(3)
_computing_cell_refinement 'SAINT V8.38A (Bruker, 2018)'
_computing_data_reduction 'SAINT V8.38A (Bruker, 2018)'
_computing_molecular_graphics 'Olex2 1.5 (Dolomanov et al., 2009)'
_computing_publication_material 'Olex2 1.5 (Dolomanov et al., 2009)'
_computing_structure_refinement 'SHELXL 2019/2 (Sheldrick, 2015)'
_computing_structure_solution 'olex2.solve 1.5 (Bourhis et al., 2015)'
_diffrn_ambient_temperature 293.15
_diffrn_measured_fraction_theta_full 0.996
_diffrn_measured_fraction_theta_max 0.986
_diffrn_measurement_device_type 'Bruker APEX-II CCD'
_diffrn_measurement_method '\f and \w scans'
_diffrn_radiation_type MoK\a
_diffrn_radiation_wavelength 0.71073
_diffrn_reflns_av_R_equivalents 0.0625
_diffrn_reflns_av_unetI/netI 0.0723
_diffrn_reflns_Laue_measured_fraction_full 0.996
_diffrn_reflns_Laue_measured_fraction_max 0.986
_diffrn_reflns_limit_h_max 11
_diffrn_reflns_limit_h_min -11
_diffrn_reflns_limit_k_max 24
_diffrn_reflns_limit_k_min -24
_diffrn_reflns_limit_l_max 27
_diffrn_reflns_limit_l_min -26
_diffrn_reflns_number 44107
_diffrn_reflns_point_group_measured_fraction_full 0.996
_diffrn_reflns_point_group_measured_fraction_max 0.986
_diffrn_reflns_theta_full 25.242
_diffrn_reflns_theta_max 27.551
_diffrn_reflns_theta_min 2.818
_diffrn_source_current 30.0
_diffrn_source_power 1.35
_diffrn_source_voltage 45.0
_diffrn_standards_number 0
_exptl_absorpt_coefficient_mu 3.654
_exptl_absorpt_correction_T_max 0.7456
_exptl_absorpt_correction_T_min 0.5728
_exptl_absorpt_correction_type multi-scan
_exptl_absorpt_process_details
;
SADABS-2016/2 (Bruker,2016/2) was used for absorption correction.
wR2(int) was 0.0965 before and 0.0651 after correction.
The Ratio of minimum to maximum transmission is 0.7682.
The \l/2 correction factor is Not present.
;
_exptl_crystal_colour 'clear light yellow'
_exptl_crystal_colour_lustre clear
_exptl_crystal_colour_modifier light
_exptl_crystal_colour_primary yellow
_exptl_crystal_density_diffrn 1.833
_exptl_crystal_description block
_exptl_crystal_F_000 1610
_exptl_crystal_size_max 0.14
_exptl_crystal_size_mid 0.13
_exptl_crystal_size_min 0.11
_exptl_transmission_factor_max 0.7456
_exptl_transmission_factor_min 0.5728
_refine_diff_density_max 4.589
_refine_diff_density_min -2.938
_refine_diff_density_rms 0.259
_refine_ls_extinction_method none
_refine_ls_goodness_of_fit_ref 1.036
_refine_ls_hydrogen_treatment constr
_refine_ls_matrix_type full
_refine_ls_number_parameters 788
_refine_ls_number_reflns 13756
_refine_ls_number_restraints 12
_refine_ls_restrained_S_all 1.036
_refine_ls_R_factor_all 0.0786
_refine_ls_R_factor_gt 0.0562
_refine_ls_shift/su_max 0.001
_refine_ls_shift/su_mean 0.000
_refine_ls_structure_factor_coef Fsqd
_refine_ls_weighting_details 'w=1/[\s^2^(Fo^2^)+(0.0824P)^2^+14.5809P] where P=(Fo^2^+2Fc^2^)/3'
_refine_ls_weighting_scheme calc
_refine_ls_wR_factor_gt 0.1401
_refine_ls_wR_factor_ref 0.1535
_reflns_Friedel_coverage 0.000
_reflns_number_gt 10392
_reflns_number_total 13756
_reflns_threshold_expression 'I > 2\s(I)'
_cod_data_source_file d4ce01073f2.cif
_cod_data_source_block JXUST-52
_cod_database_code 7249653
_shelx_shelxl_version_number 2019/2
_shelx_space_group_comment
;
The symmetry employed for this shelxl refinement is uniquely defined
by the following loop, which should always be used as a source of
symmetry information in preference to the above space-group names.
They are only intended as comments.
;
_shelx_estimated_absorpt_t_max 0.689
_shelx_estimated_absorpt_t_min 0.629
_olex2_refinement_description
;
1. Fixed Uiso
 At 1.2 times of:
  All C(H) groups
 At 1.5 times of:
  All O(H,H) groups
2. Uiso/Uaniso restraints and constraints
O13 \\sim O14: within 2A with sigma of 0.01 and sigma for terminal atoms of
0.02 within 2A
Uanis(O13) \\sim Ueq: with sigma of 0.001 and sigma for terminal atoms of 0.002
Uanis(C1) \\sim Ueq: with sigma of 0.01 and sigma for terminal atoms of 0.02
Uanis(O13) = Uanis(O14)
3. Rigid body (RIGU) restrains
 O13
 with sigma for 1-2 distances of 0.01 and sigma for 1-3 distances of 0.02
4.a Rotating group:
 O1W(H1WA,H1WB)
4.b Aromatic/amide H refined with riding coordinates:
 C3(H3), C4(H4), C5(H5), C6(H6), C9(H9), C12(H12), C15(H15), C16(H16),
 C17(H17), C18(H18), C25(H25), C24(H24), C23(H23), C26(H26), C30(H30), C32(H32),
  C35(H35), C36(H36), C37(H37), C38(H38), C43(H43), C44(H44), C45(H45),
 C46(H46), C50(H50), C51(H51), C56(H56), C57(H57), C58(H58), C59(H59)
;
_smtbx_masks_void_probe_radius 1.2
_smtbx_masks_void_truncation_radius 1.2
_platon_squeeze_void_probe_radius 1.20
_olex2_submission_special_instructions 'No special instructions were received'

loop_
_space_group_symop_operation_xyz
'x, y, z'
'-x, -y, -z'

loop_
_atom_site_label
_atom_site_type_symbol
_atom_site_fract_x
_atom_site_fract_y
_atom_site_fract_z
_atom_site_U_iso_or_equiv
_atom_site_adp_type
_atom_site_occupancy
_atom_site_site_symmetry_order
_atom_site_calc_flag
_atom_site_refinement_flags_posn
_atom_site_refinement_flags_adp
_atom_site_refinement_flags_occupancy
_atom_site_disorder_assembly
_atom_site_disorder_group
Tb1 Tb 0.60065(4) 0.11823(2) 0.05222(2) 0.01453(10) Uani 1 1 d . . . . .
S1 S 0.9831(4) -0.19038(18) -0.56569(13) 0.0442(7) Uani 1 1 d . . . . .
N1 N 0.8833(10) -0.1753(5) -0.6258(4) 0.0335(18) Uani 1 1 d . . . . .
O1 O 0.5141(7) -0.1328(4) -0.9521(3) 0.0287(14) Uani 1 1 d . . . . .
C1 C 0.6236(9) -0.1517(5) -0.9260(4) 0.0182(16) Uani 1 1 d . U . . .
Tb2 Tb 0.82318(4) -0.02122(2) -0.07393(2) 0.01446(10) Uani 1 1 d . . . . .
S2 S 1.4084(3) 0.77050(15) 0.35738(13) 0.0353(5) Uani 1 1 d . . . . .
N2 N 0.9455(10) -0.1274(5) -0.4941(4) 0.0353(19) Uani 1 1 d . . . . .
O2 O 0.7261(7) -0.1792(4) -0.9583(3) 0.0320(15) Uani 1 1 d . . . . .
C2 C 0.6384(10) -0.1404(5) -0.8493(4) 0.0226(17) Uani 1 1 d . . . . .
Tb3 Tb 1.03786(4) 0.18880(2) -0.00576(2) 0.01686(10) Uani 1 1 d . . . . .
S3 S 0.6415(4) -0.32090(16) -0.57259(14) 0.0447(7) Uani 1 1 d . . . . .
N3 N 1.2787(9) 0.6838(5) 0.3188(4) 0.0307(17) Uani 1 1 d . . . . .
O3 O 0.9165(8) 0.1760(4) -0.1211(3) 0.0324(15) Uani 1 1 d . . . . .
C3 C 0.7272(12) -0.1766(6) -0.8226(5) 0.037(2) Uani 1 1 d . . . . .
H3 H 0.773008 -0.213476 -0.853399 0.045 Uiso 1 1 calc R U . . .
N4 N 1.3954(9) 0.7962(4) 0.4400(4) 0.0293(17) Uani 1 1 d . . . . .
O4 O 0.9628(7) 0.0641(4) -0.1260(3) 0.0232(12) Uani 1 1 d . . . . .
C4 C 0.5605(13) -0.0912(7) -0.8042(5) 0.042(3) Uani 1 1 d . . . . .
H4 H 0.490327 -0.069589 -0.821948 0.050 Uiso 1 1 calc R U . . .
N5 N 0.7173(10) -0.3088(5) -0.4944(4) 0.0339(18) Uani 1 1 d . . . . .
O5 O 1.6471(7) 0.9509(4) 0.8236(3) 0.0293(14) Uani 1 1 d . . . . .
C5 C 0.5884(13) -0.0743(7) -0.7316(5) 0.043(3) Uani 1 1 d . . . . .
H5 H 0.538230 -0.039657 -0.701140 0.051 Uiso 1 1 calc R U . . .
N6 N 0.5933(10) -0.4166(5) -0.6170(4) 0.0329(18) Uani 1 1 d . . . . .
O6 O 1.4089(7) 0.9133(4) 0.8466(3) 0.0293(14) Uani 1 1 d . . . . .
C6 C 0.7516(12) -0.1606(6) -0.7513(5) 0.038(2) Uani 1 1 d . . . . .
H6 H 0.813556 -0.186888 -0.735177 0.046 Uiso 1 1 calc R U . . .
O7 O 0.6900(7) 0.2617(3) 0.0972(3) 0.0251(13) Uani 1 1 d . . . . .
C7 C 0.6876(10) -0.1071(5) -0.7032(4) 0.0233(17) Uani 1 1 d . . . . .
O8 O 0.9138(7) 0.2831(4) 0.0573(3) 0.0326(15) Uani 1 1 d . . . . .
C8 C 0.7228(10) -0.0819(5) -0.6244(4) 0.0242(18) Uani 1 1 d . . . . .
O9 O 0.3705(7) -0.8421(3) -0.8936(3) 0.0227(12) Uani 1 1 d . . . . .
C9 C 0.6705(11) -0.0227(6) -0.5764(4) 0.031(2) Uani 1 1 d . . . . .
H9 H 0.608620 0.002330 -0.594341 0.037 Uiso 1 1 calc R U . . .
C10 C 0.8182(10) -0.1163(5) -0.5906(4) 0.0240(18) Uani 1 1 d . . . . .
O10 O 0.2098(6) -0.7672(3) -0.8969(3) 0.0225(12) Uani 1 1 d . . . . .
C11 C 0.8516(10) -0.0896(5) -0.5143(4) 0.0244(18) Uani 1 1 d . . . . .
C13 C 0.7922(10) -0.0277(5) -0.4674(4) 0.0258(18) Uani 1 1 d . . . . .
O13 O 1.0575(5) 0.0699(3) 0.0011(3) 0.0104(7) Uani 1 1 d . U . . .
C12 C 0.7037(11) 0.0030(6) -0.5019(5) 0.032(2) Uani 1 1 d . . . . .
H12 H 0.662501 0.043980 -0.473824 0.039 Uiso 1 1 calc R U . . .
O12 O 0.9779(7) -0.0915(3) -0.1389(3) 0.0244(13) Uani 1 1 d . . . . .
C14 C 0.8255(11) 0.0038(6) -0.3882(5) 0.0284(19) Uani 1 1 d . . . . .
O14 O 0.6441(5) -0.0116(3) 0.0031(3) 0.0104(7) Uani 1 1 d . . . . .
C15 C 0.8943(11) -0.0336(6) -0.3514(5) 0.030(2) Uani 1 1 d . . . . .
H15 H 0.919900 -0.081044 -0.377439 0.036 Uiso 1 1 calc R U . . .
O15 O 0.7752(6) 0.1074(3) -0.0290(3) 0.0145(10) Uani 1 1 d . . . . .
C16 C 0.7879(13) 0.0739(7) -0.3462(5) 0.041(3) Uani 1 1 d . . . . .
H16 H 0.742325 0.100299 -0.368779 0.049 Uiso 1 1 calc R U . . .
C17 C 0.8154(12) 0.1056(6) -0.2725(5) 0.038(2) Uani 1 1 d . . . . .
H17 H 0.787558 0.152372 -0.246256 0.046 Uiso 1 1 calc R U . . .
C18 C 0.9247(11) -0.0015(6) -0.2773(5) 0.032(2) Uani 1 1 d . . . . .
H18 H 0.972610 -0.026855 -0.254261 0.038 Uiso 1 1 calc R U . . .
C19 C 0.8847(11) 0.0680(5) -0.2373(4) 0.0262(18) Uani 1 1 d . . . . .
C20 C 0.9212(10) 0.1045(5) -0.1578(4) 0.0231(17) Uani 1 1 d . . . . .
O1W O 1.1712(9) 0.3163(4) -0.0017(5) 0.052(2) Uani 1 1 d . . . . .
H1WA H 1.125366 0.357998 -0.001713 0.078 Uiso 1 1 d R U . . .
H1WB H 1.281787 0.336649 0.000458 0.078 Uiso 1 1 d R U . . .
C21 C 1.4988(10) 0.9198(5) 0.8055(4) 0.0234(17) Uani 1 1 d . . . . .
C25 C 1.4619(10) 0.8261(6) 0.6028(4) 0.0286(19) Uani 1 1 d . . . . .
H25 H 1.529383 0.817702 0.570317 0.034 Uiso 1 1 calc R U . . .
C24 C 1.2646(10) 0.8583(6) 0.7005(4) 0.0273(19) Uani 1 1 d . . . . .
H24 H 1.197200 0.870323 0.732778 0.033 Uiso 1 1 calc R U . . .
C23 C 1.5256(9) 0.8705(5) 0.6759(4) 0.0249(18) Uani 1 1 d . . . . .
H23 H 1.635276 0.891158 0.691787 0.030 Uiso 1 1 calc R U . . .
C22 C 1.4273(9) 0.8842(5) 0.7254(4) 0.0192(16) Uani 1 1 d . . . . .
C28 C 1.2278(10) 0.7335(5) 0.5023(4) 0.0236(17) Uani 1 1 d . . . . .
C27 C 1.2985(9) 0.7942(5) 0.5778(4) 0.0197(16) Uani 1 1 d . . . . .
C26 C 1.2014(11) 0.8144(6) 0.6273(5) 0.030(2) Uani 1 1 d . . . . .
H26 H 1.091692 0.798261 0.611205 0.036 Uiso 1 1 calc R U . . .
C29 C 1.2837(9) 0.7354(5) 0.4405(4) 0.0227(17) Uani 1 1 d . . . . .
C30 C 1.1064(11) 0.6677(5) 0.4888(5) 0.0288(19) Uani 1 1 d . . . . .
H30 H 1.065346 0.663791 0.527187 0.035 Uiso 1 1 calc R U . . .
C31 C 1.2159(9) 0.6712(5) 0.3707(4) 0.0233(17) Uani 1 1 d . . . . .
C32 C 1.0404(11) 0.6052(5) 0.4191(5) 0.032(2) Uani 1 1 d . . . . .
H32 H 0.957543 0.562459 0.414240 0.038 Uiso 1 1 calc R U . . .
C33 C 1.0893(10) 0.6034(5) 0.3594(4) 0.0237(17) Uani 1 1 d . . . . .
C34 C 1.0206(10) 0.5325(5) 0.2876(5) 0.0260(18) Uani 1 1 d . . . . .
C35 C 1.1122(10) 0.5013(5) 0.2386(5) 0.0278(19) Uani 1 1 d . . . . .
H35 H 1.218579 0.528591 0.246628 0.033 Uiso 1 1 calc R U . . .
C36 C 0.8596(11) 0.4924(5) 0.2715(5) 0.031(2) Uani 1 1 d . . . . .
H36 H 0.794511 0.513836 0.302471 0.037 Uiso 1 1 calc R U . . .
C37 C 1.0462(10) 0.4295(5) 0.1777(5) 0.0260(18) Uani 1 1 d . . . . .
H37 H 1.109672 0.409122 0.145416 0.031 Uiso 1 1 calc R U . . .
C38 C 0.7952(10) 0.4213(5) 0.2103(5) 0.030(2) Uani 1 1 d . . . . .
H38 H 0.687112 0.395964 0.200668 0.035 Uiso 1 1 calc R U . . .
C39 C 0.8864(11) 0.3870(5) 0.1635(4) 0.0245(18) Uani 1 1 d . . . . .
C40 C 0.8220(12) 0.3055(5) 0.1018(6) 0.036(2) Uani 1 1 d . . . . .
C41 C 1.0346(9) -0.1506(5) -0.1558(4) 0.0174(16) Uani 1 1 d . . . . .
C42 C 0.9670(9) -0.2159(5) -0.2318(4) 0.0181(16) Uani 1 1 d . . . . .
C43 C 0.8461(10) -0.2097(5) -0.2731(4) 0.0221(17) Uani 1 1 d . . . . .
H43 H 0.805763 -0.165367 -0.255115 0.027 Uiso 1 1 calc R U . . .
C44 C 1.0289(9) -0.2819(5) -0.2581(4) 0.0204(16) Uani 1 1 d . . . . .
H44 H 1.113185 -0.285121 -0.229580 0.024 Uiso 1 1 calc R U . . .
C45 C 0.9653(10) -0.3424(5) -0.3264(4) 0.0254(18) Uani 1 1 d . . . . .
H45 H 1.005887 -0.386785 -0.343812 0.030 Uiso 1 1 calc R U . . .
C46 C 0.7823(10) -0.2698(5) -0.3425(5) 0.0254(18) Uani 1 1 d . . . . .
H46 H 0.700628 -0.264443 -0.370749 0.031 Uiso 1 1 calc R U . . .
C47 C 0.8374(10) -0.3369(5) -0.3702(4) 0.0217(17) Uani 1 1 d . . . . .
C48 C 0.7687(10) -0.4008(5) -0.4423(4) 0.0267(19) Uani 1 1 d . . . . .
C49 C 0.7068(10) -0.3825(5) -0.4988(4) 0.0247(18) Uani 1 1 d . . . . .
C50 C 0.7528(11) -0.4801(5) -0.4605(5) 0.032(2) Uani 1 1 d . . . . .
H50 H 0.790342 -0.494591 -0.425478 0.038 Uiso 1 1 calc R U . . .
C51 C 0.6814(11) -0.5416(5) -0.5304(4) 0.0280(19) Uani 1 1 d . . . . .
H51 H 0.674079 -0.594660 -0.538797 0.034 Uiso 1 1 calc R U . . .
C52 C 0.6383(10) -0.4452(5) -0.5689(5) 0.0261(18) Uani 1 1 d . . . . .
C53 C 0.6228(9) -0.5274(5) -0.5862(4) 0.0208(17) Uani 1 1 d . . . . .
C54 C 0.3293(9) -0.7775(4) -0.8677(4) 0.0165(15) Uani 1 1 d . . . . .
C55 C 0.4130(9) -0.7139(4) -0.7958(4) 0.0167(15) Uani 1 1 d . . . . .
C56 C 0.5353(9) -0.7209(5) -0.7551(4) 0.0204(16) Uani 1 1 d . . . . .
H56 H 0.571928 -0.766567 -0.773114 0.025 Uiso 1 1 calc R U . . .
C57 C 0.3600(10) -0.6449(5) -0.7695(4) 0.0258(18) Uani 1 1 d . . . . .
H57 H 0.279078 -0.638986 -0.797679 0.031 Uiso 1 1 calc R U . . .
C58 C 0.4283(10) -0.5858(5) -0.7016(5) 0.0282(19) Uani 1 1 d . . . . .
H58 H 0.391447 -0.540232 -0.683794 0.034 Uiso 1 1 calc R U . . .
C59 C 0.6054(10) -0.6602(5) -0.6868(4) 0.0237(18) Uani 1 1 d . . . . .
H59 H 0.689643 -0.665232 -0.659585 0.028 Uiso 1 1 calc R U . . .
C60 C 0.5512(10) -0.5924(5) -0.6587(4) 0.0240(18) Uani 1 1 d . . . . .
O11 O 1.1387(7) -0.1579(4) -0.1174(3) 0.0316(15) Uani 1 1 d . . . . .

loop_
_atom_site_aniso_label
_atom_site_aniso_U_11
_atom_site_aniso_U_22
_atom_site_aniso_U_33
_atom_site_aniso_U_23
_atom_site_aniso_U_13
_atom_site_aniso_U_12
Tb1 0.01092(17) 0.01753(19) 0.01172(17) 0.00369(14) -0.00066(14) 0.00394(14)
S1 0.0587(17) 0.0615(18) 0.0264(12) 0.0221(12) 0.0062(12) 0.0399(15)
N1 0.049(5) 0.037(4) 0.022(4) 0.016(3) 0.004(4) 0.024(4)
O1 0.026(3) 0.049(4) 0.022(3) 0.020(3) 0.008(3) 0.019(3)
C1 0.012(3) 0.030(4) 0.009(3) 0.009(3) -0.006(3) 0.001(3)
Tb2 0.01140(18) 0.01853(19) 0.01059(17) 0.00402(14) -0.00123(14) 0.00471(14)
S2 0.0399(14) 0.0328(13) 0.0287(12) 0.0139(10) 0.0032(11) 0.0017(11)
N2 0.036(4) 0.053(5) 0.024(4) 0.020(4) 0.002(4) 0.022(4)
O2 0.024(3) 0.053(4) 0.022(3) 0.018(3) 0.006(3) 0.014(3)
C2 0.026(4) 0.032(5) 0.017(4) 0.017(4) 0.006(3) 0.010(4)
Tb3 0.01533(18) 0.01925(19) 0.01358(18) 0.00553(15) -0.00083(14) 0.00499(14)
S3 0.072(2) 0.0317(13) 0.0288(13) 0.0119(11) -0.0030(13) 0.0192(13)
N3 0.035(4) 0.031(4) 0.024(4) 0.011(3) 0.005(3) 0.006(3)
O3 0.049(4) 0.032(4) 0.015(3) 0.010(3) 0.001(3) 0.014(3)
C3 0.045(6) 0.051(6) 0.020(4) 0.010(4) 0.004(4) 0.034(5)
N4 0.025(4) 0.027(4) 0.027(4) 0.008(3) -0.004(3) 0.003(3)
O4 0.025(3) 0.035(3) 0.017(3) 0.018(3) 0.004(2) 0.011(3)
C4 0.065(7) 0.063(7) 0.018(4) 0.024(5) 0.012(5) 0.044(6)
N5 0.050(5) 0.026(4) 0.017(4) 0.004(3) -0.004(4) 0.010(4)
O5 0.025(3) 0.032(3) 0.021(3) 0.010(3) -0.012(3) -0.002(3)
C5 0.062(7) 0.056(7) 0.017(4) 0.011(4) 0.011(5) 0.039(6)
N6 0.041(5) 0.032(4) 0.023(4) 0.010(3) -0.005(3) 0.015(4)
O6 0.033(3) 0.047(4) 0.013(3) 0.014(3) 0.005(3) 0.018(3)
C6 0.053(6) 0.058(7) 0.019(4) 0.021(5) 0.011(4) 0.037(5)
O7 0.025(3) 0.025(3) 0.017(3) 0.002(2) 0.001(2) 0.007(3)
C7 0.021(4) 0.033(5) 0.013(4) 0.008(3) -0.001(3) 0.008(4)
O8 0.033(3) 0.027(3) 0.032(3) 0.003(3) 0.013(3) 0.014(3)
C8 0.022(4) 0.037(5) 0.019(4) 0.019(4) 0.000(3) 0.005(4)
O9 0.025(3) 0.017(3) 0.018(3) 0.002(2) 0.002(2) 0.003(2)
C9 0.038(5) 0.044(6) 0.014(4) 0.013(4) 0.003(4) 0.015(4)
C10 0.029(5) 0.028(4) 0.019(4) 0.013(4) 0.005(4) 0.010(4)
O10 0.021(3) 0.025(3) 0.014(3) 0.003(2) -0.004(2) 0.006(2)
C11 0.026(4) 0.033(5) 0.018(4) 0.015(4) 0.001(4) 0.009(4)
C13 0.023(4) 0.037(5) 0.017(4) 0.012(4) -0.001(4) 0.008(4)
O13 0.0091(10) 0.0114(10) 0.0108(10) 0.0048(8) 0.0019(8) 0.0030(8)
C12 0.039(5) 0.037(5) 0.022(4) 0.009(4) 0.004(4) 0.017(4)
O12 0.029(3) 0.028(3) 0.018(3) 0.006(2) 0.006(3) 0.018(3)
C14 0.028(5) 0.035(5) 0.022(4) 0.014(4) 0.002(4) 0.007(4)
O14 0.0091(10) 0.0114(10) 0.0108(10) 0.0048(8) 0.0019(8) 0.0030(8)
C15 0.037(5) 0.032(5) 0.018(4) 0.008(4) 0.000(4) 0.009(4)
O15 0.009(2) 0.022(3) 0.014(2) 0.009(2) 0.003(2) 0.004(2)
C16 0.054(6) 0.058(7) 0.023(5) 0.020(5) 0.011(5) 0.033(6)
C17 0.045(6) 0.048(6) 0.023(5) 0.012(4) 0.003(4) 0.024(5)
C18 0.037(5) 0.030(5) 0.022(4) 0.010(4) -0.007(4) 0.006(4)
C19 0.035(5) 0.031(5) 0.015(4) 0.013(4) 0.002(4) 0.008(4)
C20 0.020(4) 0.036(5) 0.010(4) 0.009(3) -0.002(3) 0.007(4)
O1W 0.040(4) 0.045(5) 0.076(6) 0.032(4) 0.014(4) 0.009(4)
C21 0.021(4) 0.025(4) 0.018(4) 0.006(3) -0.006(3) 0.006(3)
C25 0.026(4) 0.042(5) 0.015(4) 0.010(4) 0.006(4) 0.009(4)
C24 0.020(4) 0.042(5) 0.017(4) 0.011(4) 0.005(3) 0.008(4)
C23 0.012(4) 0.033(5) 0.022(4) 0.009(4) 0.001(3) 0.002(3)
C22 0.020(4) 0.023(4) 0.007(3) 0.004(3) -0.008(3) 0.001(3)
C28 0.020(4) 0.028(4) 0.020(4) 0.009(4) -0.002(3) 0.009(3)
C27 0.018(4) 0.022(4) 0.017(4) 0.007(3) -0.001(3) 0.008(3)
C26 0.021(4) 0.038(5) 0.023(4) 0.009(4) 0.003(4) 0.003(4)
C29 0.019(4) 0.022(4) 0.022(4) 0.006(3) -0.003(3) 0.004(3)
C30 0.030(5) 0.036(5) 0.017(4) 0.013(4) 0.001(4) 0.003(4)
C31 0.019(4) 0.030(4) 0.017(4) 0.006(3) -0.004(3) 0.010(3)
C32 0.031(5) 0.025(5) 0.030(5) 0.007(4) -0.003(4) 0.002(4)
C33 0.023(4) 0.022(4) 0.019(4) 0.004(3) 0.001(3) 0.004(3)
C34 0.023(4) 0.018(4) 0.026(4) 0.003(3) -0.005(4) 0.001(3)
C35 0.023(4) 0.026(5) 0.025(4) 0.006(4) -0.002(4) 0.003(4)
C36 0.036(5) 0.026(5) 0.024(4) 0.001(4) 0.009(4) 0.012(4)
C37 0.027(4) 0.024(4) 0.020(4) 0.005(3) 0.000(4) 0.004(4)
C38 0.022(4) 0.022(4) 0.033(5) 0.003(4) 0.002(4) 0.002(4)
C39 0.038(5) 0.020(4) 0.012(4) 0.005(3) -0.004(4) 0.011(4)
C40 0.036(5) 0.017(4) 0.045(6) 0.019(4) -0.016(5) -0.011(4)
C41 0.019(4) 0.024(4) 0.006(3) 0.005(3) 0.001(3) 0.004(3)
C42 0.016(4) 0.018(4) 0.012(3) 0.001(3) -0.005(3) 0.003(3)
C43 0.028(4) 0.020(4) 0.011(4) 0.000(3) -0.005(3) 0.010(3)
C44 0.015(4) 0.024(4) 0.020(4) 0.008(3) -0.004(3) 0.006(3)
C45 0.026(4) 0.026(4) 0.022(4) 0.007(4) 0.000(4) 0.014(4)
C46 0.024(4) 0.025(4) 0.024(4) 0.009(4) -0.004(4) 0.008(4)
C47 0.022(4) 0.025(4) 0.015(4) 0.006(3) -0.001(3) 0.007(3)
C48 0.026(4) 0.029(5) 0.019(4) 0.006(4) -0.003(4) 0.009(4)
C49 0.023(4) 0.024(4) 0.017(4) 0.002(3) -0.002(3) 0.002(3)
C50 0.033(5) 0.028(5) 0.023(4) 0.004(4) -0.010(4) 0.008(4)
C51 0.034(5) 0.022(4) 0.019(4) 0.002(3) -0.005(4) 0.007(4)
C52 0.024(4) 0.025(4) 0.025(4) 0.006(4) 0.001(4) 0.009(4)
C53 0.020(4) 0.018(4) 0.015(4) -0.001(3) -0.002(3) 0.005(3)
C54 0.021(4) 0.016(4) 0.016(4) 0.009(3) 0.002(3) 0.006(3)
C55 0.019(4) 0.015(4) 0.019(4) 0.012(3) 0.001(3) 0.003(3)
C56 0.018(4) 0.016(4) 0.021(4) 0.001(3) 0.005(3) 0.005(3)
C57 0.029(5) 0.022(4) 0.017(4) 0.000(3) -0.007(4) 0.012(4)
C58 0.027(5) 0.024(4) 0.026(4) 0.004(4) -0.003(4) 0.010(4)
C59 0.020(4) 0.022(4) 0.019(4) 0.002(3) -0.003(3) 0.007(3)
C60 0.025(4) 0.027(4) 0.013(4) 0.003(3) -0.002(3) 0.007(4)
O11 0.021(3) 0.033(3) 0.027(3) 0.004(3) -0.015(3) 0.008(3)

loop_
_atom_type_symbol
_atom_type_description
_atom_type_scat_dispersion_real
_atom_type_scat_dispersion_imag
_atom_type_scat_source
C C 0.0033 0.0016 'International Tables Vol C Tables 4.2.6.8 and 6.1.1.4'
H H 0.0000 0.0000 'International Tables Vol C Tables 4.2.6.8 and 6.1.1.4'
N N 0.0061 0.0033 'International Tables Vol C Tables 4.2.6.8 and 6.1.1.4'
O O 0.0106 0.0060 'International Tables Vol C Tables 4.2.6.8 and 6.1.1.4'
S S 0.1246 0.1234 'International Tables Vol C Tables 4.2.6.8 and 6.1.1.4'
Tb Tb -0.1723 4.1537 'International Tables Vol C Tables 4.2.6.8 and 6.1.1.4'

loop_
_geom_angle_atom_site_label_1
_geom_angle_atom_site_label_2
_geom_angle_atom_site_label_3
_geom_angle
_geom_angle_site_symmetry_1
_geom_angle_site_symmetry_3
_geom_angle_publ_flag
O1 Tb1 Tb2 91.05(14) 2_654 2_655 ?
O1 Tb1 O6 153.9(2) 2_654 2_766 ?
O1 Tb1 O7 80.3(2) 2_654 . ?
O1 Tb1 O9 86.43(19) 2_654 1_566 ?
O1 Tb1 O14 104.83(19) 2_654 . ?
O1 Tb1 O14 73.81(19) 2_654 2_655 ?
O1 Tb1 O15 69.70(18) 2_654 . ?
O6 Tb1 Tb2 63.13(15) 2_766 2_655 ?
O6 Tb1 O9 71.49(19) 2_766 1_566 ?
O6 Tb1 O14 84.84(19) 2_766 2_655 ?
O7 Tb1 Tb2 118.66(14) . 2_655 ?
O7 Tb1 O6 108.0(2) . 2_766 ?
O7 Tb1 O9 79.44(18) . 1_566 ?
O7 Tb1 O14 138.88(17) . 2_655 ?
O9 Tb1 Tb2 39.28(12) 1_566 2_655 ?
O14 Tb1 Tb2 33.24(11) 2_655 2_655 ?
O14 Tb1 Tb2 89.16(11) . 2_655 ?
O14 Tb1 O6 79.66(18) . 2_766 ?
O14 Tb1 O7 151.87(18) . . ?
O14 Tb1 O9 128.01(17) . 1_566 ?
O14 Tb1 O9 67.72(16) 2_655 1_566 ?
O14 Tb1 O14 67.41(18) . 2_655 ?
O15 Tb1 Tb2 144.11(12) . 2_655 ?
O15 Tb1 O6 133.57(19) . 2_766 ?
O15 Tb1 O7 88.58(18) . . ?
O15 Tb1 O9 154.86(18) . 1_566 ?
O15 Tb1 O14 110.88(16) . 2_655 ?
O15 Tb1 O14 68.28(17) . . ?
O11 Tb1 O1 133.5(2) 2_755 2_654 ?
O11 Tb1 Tb2 135.25(17) 2_755 2_655 ?
O11 Tb1 O6 72.1(2) 2_755 2_766 ?
O11 Tb1 O7 73.5(2) 2_755 . ?
O11 Tb1 O9 124.3(2) 2_755 1_566 ?
O11 Tb1 O14 83.85(19) 2_755 . ?
O11 Tb1 O14 146.07(19) 2_755 2_655 ?
O11 Tb1 O15 71.8(2) 2_755 . ?
N2 S1 N1 100.7(4) . . ?
C10 N1 S1 106.5(6) . . ?
C1 O1 Tb1 146.1(5) . 2_654 ?
O1 C1 O2 124.9(7) . . ?
O1 C1 C2 118.9(7) . . ?
O2 C1 C2 116.2(7) . . ?
O4 Tb2 O9 143.19(18) . 2_644 ?
O5 Tb2 O4 75.1(2) 1_444 . ?
O5 Tb2 O9 74.4(2) 1_444 2_644 ?
O5 Tb2 O13 141.10(19) 1_444 . ?
O5 Tb2 O13 148.00(19) 1_444 2_755 ?
O5 Tb2 O14 98.4(2) 1_444 . ?
O5 Tb2 O15 85.2(2) 1_444 . ?
O13 Tb2 O4 126.18(17) 2_755 . ?
O13 Tb2 O4 66.97(17) . . ?
O13 Tb2 O9 75.92(17) 2_755 2_644 ?
O13 Tb2 O9 143.91(17) . 2_644 ?
O13 Tb2 O13 68.06(19) . 2_755 ?
O13 Tb2 O14 103.33(16) . . ?
O13 Tb2 O14 81.37(16) 2_755 . ?
O13 Tb2 O15 123.32(16) 2_755 . ?
O13 Tb2 O15 73.34(16) . . ?
O12 Tb2 O4 74.6(2) . . ?
O12 Tb2 O5 91.7(2) . 1_444 ?
O12 Tb2 O9 86.2(2) . 2_644 ?
O12 Tb2 O13 74.63(18) . 2_755 ?
O12 Tb2 O13 86.41(19) . . ?
O12 Tb2 O14 148.52(19) . . ?
O12 Tb2 O15 142.06(19) . . ?
O14 Tb2 O4 136.85(18) . . ?
O14 Tb2 O9 68.15(17) . 2_644 ?
O14 Tb2 O15 68.89(16) . . ?
O15 Tb2 O4 68.08(17) . . ?
O15 Tb2 O9 128.52(17) . 2_644 ?
N4 S2 N3 100.9(4) . . ?
C11 N2 S1 107.2(6) . . ?
C1 O2 Tb3 161.7(6) . 2_754 ?
C3 C2 C1 122.1(8) . . ?
C3 C2 C4 118.2(8) . . ?
C4 C2 C1 119.7(7) . . ?
O2 Tb3 O3 91.5(2) 2_754 . ?
O2 Tb3 O4 75.1(2) 2_754 . ?
O2 Tb3 O8 141.0(2) 2_754 . ?
O2 Tb3 O10 78.6(2) 2_754 1_666 ?
O2 Tb3 O13 79.8(2) 2_754 . ?
O2 Tb3 O15 139.6(2) 2_754 . ?
O2 Tb3 O1W 71.7(3) 2_754 . ?
O3 Tb3 O4 52.36(19) . . ?
O8 Tb3 O3 93.5(2) . . ?
O8 Tb3 O4 135.5(2) . . ?
O8 Tb3 O10 85.6(2) . 1_666 ?
O8 Tb3 O13 130.4(2) . . ?
O8 Tb3 O15 78.7(2) . . ?
O8 Tb3 O1W 71.6(2) . . ?
O10 Tb3 O3 162.5(2) 1_666 . ?
O10 Tb3 O4 135.86(18) 1_666 . ?
O10 Tb3 O13 75.72(18) 1_666 . ?
O10 Tb3 O15 120.80(18) 1_666 . ?
O10 Tb3 O1W 84.9(2) 1_666 . ?
O13 Tb3 O3 116.96(19) . . ?
O13 Tb3 O4 65.20(17) . . ?
O13 Tb3 O15 72.78(17) . . ?
O13 Tb3 O1W 148.2(2) . . ?
O15 Tb3 O3 75.9(2) . . ?
O15 Tb3 O4 66.77(17) . . ?
O15 Tb3 O1W 139.0(2) . . ?
O1W Tb3 O3 78.3(3) . . ?
O1W Tb3 O4 118.5(2) . . ?
N6 S3 N5 101.8(4) . . ?
C31 N3 S2 106.7(6) . . ?
C20 O3 Tb3 96.9(5) . . ?
C2 C3 H3 119.1 . . ?
C2 C3 C6 121.8(8) . . ?
C6 C3 H3 119.1 . . ?
C29 N4 S2 106.2(6) . . ?
Tb2 O4 Tb3 92.10(17) . . ?
C20 O4 Tb2 134.9(5) . . ?
C20 O4 Tb3 90.5(5) . . ?
C2 C4 H4 120.4 . . ?
C2 C4 C5 119.2(9) . . ?
C5 C4 H4 120.4 . . ?
C49 N5 S3 106.6(6) . . ?
C21 O5 Tb2 130.2(6) . 1_666 ?
C4 C5 H5 118.7 . . ?
C7 C5 C4 122.5(9) . . ?
C7 C5 H5 118.7 . . ?
C52 N6 S3 105.6(6) . . ?
C21 O6 Tb1 140.6(5) . 2_766 ?
C3 C6 H6 119.0 . . ?
C7 C6 C3 122.0(9) . . ?
C7 C6 H6 119.0 . . ?
C40 O7 Tb1 129.8(6) . . ?
C5 C7 C8 120.1(8) . . ?
C6 C7 C5 115.9(8) . . ?
C6 C7 C8 124.0(8) . . ?
C40 O8 Tb3 149.7(6) . . ?
C9 C8 C7 123.2(8) . . ?
C9 C8 C10 113.1(7) . . ?
C10 C8 C7 123.7(8) . . ?
Tb1 O9 Tb2 102.18(19) 1_544 2_644 ?
C54 O9 Tb1 135.2(5) . 1_544 ?
C54 O9 Tb2 121.6(5) . 2_644 ?
C8 C9 H9 117.8 . . ?
C8 C9 C12 124.4(9) . . ?
C12 C9 H9 117.8 . . ?
N1 C10 C8 124.8(8) . . ?
N1 C10 C11 113.1(7) . . ?
C11 C10 C8 122.1(8) . . ?
C54 O10 Tb3 143.4(5) . 1_444 ?
N2 C11 C10 112.5(8) . . ?
N2 C11 C13 125.7(8) . . ?
C13 C11 C10 121.8(7) . . ?
C11 C13 C14 124.3(7) . . ?
C12 C13 C11 113.8(8) . . ?
C12 C13 C14 121.9(8) . . ?
Tb2 O13 Tb2 111.94(19) . 2_755 ?
Tb2 O13 Tb3 101.90(18) . . ?
Tb2 O13 Tb3 142.9(2) 2_755 . ?
C9 C12 H12 117.6 . . ?
C13 C12 C9 124.9(9) . . ?
C13 C12 H12 117.6 . . ?
C41 O12 Tb2 148.3(5) . . ?
C15 C14 C13 123.6(8) . . ?
C16 C14 C13 120.0(8) . . ?
C16 C14 C15 116.4(8) . . ?
Tb1 O14 Tb1 112.59(18) . 2_655 ?
Tb2 O14 Tb1 111.84(19) . . ?
Tb2 O14 Tb1 112.28(19) . 2_655 ?
C14 C15 H15 119.2 . . ?
C18 C15 C14 121.6(9) . . ?
C18 C15 H15 119.2 . . ?
Tb1 O15 Tb2 110.9(2) . . ?
Tb1 O15 Tb3 127.5(2) . . ?
Tb3 O15 Tb2 99.49(17) . . ?
C14 C16 H16 118.7 . . ?
C17 C16 C14 122.5(9) . . ?
C17 C16 H16 118.7 . . ?
C16 C17 H17 120.0 . . ?
C16 C17 C19 120.1(9) . . ?
C19 C17 H17 120.0 . . ?
C15 C18 H18 119.8 . . ?
C15 C18 C19 120.5(9) . . ?
C19 C18 H18 119.8 . . ?
C17 C19 C20 119.9(8) . . ?
C18 C19 C17 119.0(8) . . ?
C18 C19 C20 121.1(8) . . ?
O3 C20 O4 119.6(7) . . ?
O3 C20 C19 121.0(7) . . ?
O4 C20 C19 119.3(8) . . ?
Tb3 O1W H1WA 127.7 . . ?
Tb3 O1W H1WB 127.8 . . ?
H1WA O1W H1WB 104.5 . . ?
O5 C21 C22 116.0(7) . . ?
O6 C21 O5 125.7(8) . . ?
O6 C21 C22 118.3(7) . . ?
C23 C25 H25 119.7 . . ?
C23 C25 C27 120.7(8) . . ?
C27 C25 H25 119.7 . . ?
C22 C24 H24 119.9 . . ?
C22 C24 C26 120.1(8) . . ?
C26 C24 H24 119.9 . . ?
C25 C23 H23 119.6 . . ?
C22 C23 C25 120.7(7) . . ?
C22 C23 H23 119.6 . . ?
C24 C22 C21 121.0(7) . . ?
C24 C22 C23 118.8(7) . . ?
C23 C22 C21 120.0(7) . . ?
C29 C28 C27 124.9(8) . . ?
C30 C28 C27 119.8(8) . . ?
C30 C28 C29 115.2(7) . . ?
C25 C27 C28 122.0(7) . . ?
C26 C27 C25 117.7(8) . . ?
C26 C27 C28 119.9(7) . . ?
C24 C26 H26 119.3 . . ?
C27 C26 C24 121.5(8) . . ?
C27 C26 H26 119.3 . . ?
N4 C29 C28 125.9(8) . . ?
N4 C29 C31 113.2(8) . . ?
C31 C29 C28 120.8(8) . . ?
C28 C30 H30 118.6 . . ?
C28 C30 C32 122.9(8) . . ?
C32 C30 H30 118.6 . . ?
N3 C31 C29 113.0(8) . . ?
N3 C31 C33 125.2(7) . . ?
C33 C31 C29 121.8(8) . . ?
C30 C32 H32 117.8 . . ?
C33 C32 C30 124.5(9) . . ?
C33 C32 H32 117.8 . . ?
C31 C33 C34 123.6(7) . . ?
C32 C33 C31 114.8(8) . . ?
C32 C33 C34 121.5(8) . . ?
C35 C34 C33 122.9(8) . . ?
C35 C34 C36 118.1(8) . . ?
C36 C34 C33 118.9(8) . . ?
C34 C35 H35 119.9 . . ?
C34 C35 C37 120.3(8) . . ?
C37 C35 H35 119.9 . . ?
C34 C36 H36 119.5 . . ?
C38 C36 C34 120.9(8) . . ?
C38 C36 H36 119.5 . . ?
C35 C37 H37 119.2 . . ?
C35 C37 C39 121.5(8) . . ?
C39 C37 H37 119.2 . . ?
C36 C38 H38 119.2 . . ?
C39 C38 C36 121.6(8) . . ?
C39 C38 H38 119.2 . . ?
C37 C39 C40 120.6(8) . . ?
C38 C39 C37 117.3(8) . . ?
C38 C39 C40 121.9(8) . . ?
O7 C40 O8 123.5(8) . . ?
O7 C40 C39 120.3(10) . . ?
O8 C40 C39 116.2(8) . . ?
O12 C41 C42 114.8(7) . . ?
O11 C41 O12 125.6(7) . . ?
O11 C41 C42 119.6(7) . . ?
C43 C42 C41 119.6(7) . . ?
C43 C42 C44 120.6(7) . . ?
C44 C42 C41 119.8(7) . . ?
C42 C43 H43 120.0 . . ?
C42 C43 C46 120.0(7) . . ?
C46 C43 H43 120.0 . . ?
C42 C44 H44 119.9 . . ?
C45 C44 C42 120.1(7) . . ?
C45 C44 H44 119.9 . . ?
C44 C45 H45 120.1 . . ?
C44 C45 C47 119.8(7) . . ?
C47 C45 H45 120.1 . . ?
C43 C46 H46 119.3 . . ?
C47 C46 C43 121.4(8) . . ?
C47 C46 H46 119.3 . . ?
C45 C47 C48 120.3(7) . . ?
C46 C47 C45 118.1(7) . . ?
C46 C47 C48 121.6(7) . . ?
C49 C48 C47 120.6(8) . . ?
C50 C48 C47 123.7(8) . . ?
C50 C48 C49 115.6(8) . . ?
N5 C49 C48 126.0(8) . . ?
N5 C49 C52 113.4(8) . . ?
C52 C49 C48 120.4(8) . . ?
C48 C50 H50 118.5 . . ?
C48 C50 C51 123.0(9) . . ?
C51 C50 H50 118.5 . . ?
C50 C51 H51 118.2 . . ?
C53 C51 C50 123.6(8) . . ?
C53 C51 H51 118.2 . . ?
N6 C52 C49 112.5(8) . . ?
N6 C52 C53 124.8(8) . . ?
C53 C52 C49 122.6(8) . . ?
C51 C53 C52 114.7(7) . . ?
C51 C53 C60 122.6(8) . . ?
C52 C53 C60 122.7(8) . . ?
O9 C54 C55 119.7(7) . . ?
O10 C54 O9 123.0(7) . . ?
O10 C54 C55 116.9(7) . . ?
C56 C55 C54 122.9(7) . . ?
C56 C55 C57 120.0(7) . . ?
C57 C55 C54 117.1(7) . . ?
C55 C56 H56 119.9 . . ?
C55 C56 C59 120.2(7) . . ?
C59 C56 H56 119.9 . . ?
C55 C57 H57 120.3 . . ?
C58 C57 C55 119.4(8) . . ?
C58 C57 H57 120.3 . . ?
C57 C58 H58 119.2 . . ?
C57 C58 C60 121.5(8) . . ?
C60 C58 H58 119.2 . . ?
C56 C59 H59 119.6 . . ?
C60 C59 C56 120.7(8) . . ?
C60 C59 H59 119.6 . . ?
C58 C60 C53 120.1(8) . . ?
C59 C60 C53 121.8(7) . . ?
C59 C60 C58 118.1(7) . . ?
C41 O11 Tb1 152.0(6) . 2_755 ?

loop_
_geom_bond_atom_site_label_1
_geom_bond_atom_site_label_2
_geom_bond_distance
_geom_bond_site_symmetry_2
_geom_bond_publ_flag
Tb1 O1 2.363(6) 2_654 ?
Tb1 Tb2 3.9453(5) 2_655 ?
Tb1 O6 2.410(6) 2_766 ?
Tb1 O7 2.397(6) . ?
Tb1 O9 2.515(6) 1_566 ?
Tb1 O14 2.375(5) . ?
Tb1 O14 2.413(5) 2_655 ?
Tb1 O15 2.369(5) . ?
Tb1 O11 2.343(6) 2_755 ?
S1 N1 1.608(8) . ?
S1 N2 1.604(8) . ?
N1 C10 1.339(11) . ?
O1 C1 1.242(9) . ?
C1 O2 1.252(9) . ?
C1 C2 1.509(10) . ?
Tb2 O4 2.472(5) . ?
Tb2 O5 2.305(6) 1_444 ?
Tb2 O9 2.555(5) 2_644 ?
Tb2 O13 2.313(5) . ?
Tb2 O13 2.333(5) 2_755 ?
Tb2 O12 2.260(5) . ?
Tb2 O14 2.337(5) . ?
Tb2 O15 2.370(5) . ?
S2 N3 1.611(8) . ?
S2 N4 1.609(8) . ?
N2 C11 1.336(11) . ?
O2 Tb3 2.291(6) 2_754 ?
C2 C3 1.352(12) . ?
C2 C4 1.378(12) . ?
Tb3 O3 2.421(6) . ?
Tb3 O4 2.551(6) . ?
Tb3 O8 2.300(6) . ?
Tb3 O10 2.318(5) 1_666 ?
Tb3 O13 2.345(5) . ?
Tb3 O15 2.369(5) . ?
Tb3 O1W 2.408(7) . ?
S3 N5 1.600(8) . ?
S3 N6 1.597(8) . ?
N3 C31 1.340(11) . ?
O3 C20 1.266(10) . ?
C3 H3 0.9300 . ?
C3 C6 1.373(12) . ?
N4 C29 1.349(11) . ?
O4 C20 1.275(10) . ?
C4 H4 0.9300 . ?
C4 C5 1.395(12) . ?
N5 C49 1.339(11) . ?
O5 C21 1.261(10) . ?
C5 H5 0.9300 . ?
C5 C7 1.382(12) . ?
N6 C52 1.375(11) . ?
O6 C21 1.245(10) . ?
C6 H6 0.9300 . ?
C6 C7 1.368(12) . ?
O7 C40 1.245(11) . ?
C7 C8 1.487(11) . ?
O8 C40 1.289(12) . ?
C8 C9 1.365(12) . ?
C8 C10 1.448(11) . ?
O9 C54 1.266(9) . ?
C9 H9 0.9300 . ?
C9 C12 1.403(12) . ?
C10 C11 1.435(11) . ?
O10 C54 1.250(9) . ?
C11 C13 1.423(12) . ?
C13 C12 1.365(12) . ?
C13 C14 1.482(11) . ?
C12 H12 0.9300 . ?
O12 C41 1.252(9) . ?
C14 C15 1.403(12) . ?
C14 C16 1.389(13) . ?
C15 H15 0.9300 . ?
C15 C18 1.381(12) . ?
C16 H16 0.9300 . ?
C16 C17 1.375(12) . ?
C17 H17 0.9300 . ?
C17 C19 1.386(12) . ?
C18 H18 0.9300 . ?
C18 C19 1.382(12) . ?
C19 C20 1.480(11) . ?
O1W H1WA 0.9566 . ?
O1W H1WB 0.9561 . ?
C21 C22 1.527(10) . ?
C25 H25 0.9300 . ?
C25 C23 1.390(11) . ?
C25 C27 1.390(12) . ?
C24 H24 0.9300 . ?
C24 C22 1.381(11) . ?
C24 C26 1.391(12) . ?
C23 H23 0.9300 . ?
C23 C22 1.389(11) . ?
C28 C27 1.489(11) . ?
C28 C29 1.431(12) . ?
C28 C30 1.365(12) . ?
C27 C26 1.389(11) . ?
C26 H26 0.9300 . ?
C29 C31 1.429(11) . ?
C30 H30 0.9300 . ?
C30 C32 1.413(12) . ?
C31 C33 1.428(12) . ?
C32 H32 0.9300 . ?
C32 C33 1.344(12) . ?
C33 C34 1.501(11) . ?
C34 C35 1.382(12) . ?
C34 C36 1.393(12) . ?
C35 H35 0.9300 . ?
C35 C37 1.385(11) . ?
C36 H36 0.9300 . ?
C36 C38 1.379(12) . ?
C37 H37 0.9300 . ?
C37 C39 1.399(12) . ?
C38 H38 0.9300 . ?
C38 C39 1.368(12) . ?
C39 C40 1.494(12) . ?
C41 C42 1.519(10) . ?
C41 O11 1.220(9) . ?
C42 C43 1.353(11) . ?
C42 C44 1.391(11) . ?
C43 H43 0.9300 . ?
C43 C46 1.391(11) . ?
C44 H44 0.9300 . ?
C44 C45 1.379(11) . ?
C45 H45 0.9300 . ?
C45 C47 1.422(11) . ?
C46 H46 0.9300 . ?
C46 C47 1.376(11) . ?
C47 C48 1.458(11) . ?
C48 C49 1.440(12) . ?
C48 C50 1.359(12) . ?
C49 C52 1.423(11) . ?
C50 H50 0.9300 . ?
C50 C51 1.417(11) . ?
C51 H51 0.9300 . ?
C51 C53 1.369(12) . ?
C52 C53 1.417(11) . ?
C53 C60 1.473(10) . ?
C54 C55 1.477(10) . ?
C55 C56 1.364(11) . ?
C55 C57 1.393(11) . ?
C56 H56 0.9300 . ?
C56 C59 1.389(11) . ?
C57 H57 0.9300 . ?
C57 C58 1.370(11) . ?
C58 H58 0.9300 . ?
C58 C60 1.390(12) . ?
C59 H59 0.9300 . ?
C59 C60 1.383(11) . ?

loop_
_geom_torsion_atom_site_label_1
_geom_torsion_atom_site_label_2
_geom_torsion_atom_site_label_3
_geom_torsion_atom_site_label_4
_geom_torsion
_geom_torsion_site_symmetry_1
_geom_torsion_site_symmetry_2
_geom_torsion_site_symmetry_3
_geom_torsion_site_symmetry_4
_geom_torsion_publ_flag
Tb1 O1 C1 O2 -4.6(16) 2_654 . . . ?
Tb1 O1 C1 C2 174.6(7) 2_654 . . . ?
Tb1 O6 C21 O5 -40.1(14) 2_766 . . . ?
Tb1 O6 C21 C22 137.0(7) 2_766 . . . ?
Tb1 O7 C40 O8 31.4(13) . . . . ?
Tb1 O7 C40 C39 -145.1(6) . . . . ?
Tb1 O9 C54 O10 112.2(8) 1_544 . . . ?
Tb1 O9 C54 C55 -74.8(9) 1_544 . . . ?
S1 N1 C10 C8 177.7(7) . . . . ?
S1 N1 C10 C11 -2.5(10) . . . . ?
S1 N2 C11 C10 -0.6(10) . . . . ?
S1 N2 C11 C13 -178.8(8) . . . . ?
N1 S1 N2 C11 -0.8(8) . . . . ?
N1 C10 C11 N2 2.2(11) . . . . ?
N1 C10 C11 C13 -179.5(8) . . . . ?
O1 C1 O2 Tb3 105.0(17) . . . 2_754 ?
O1 C1 C2 C3 163.6(9) . . . . ?
O1 C1 C2 C4 -16.9(13) . . . . ?
C1 C2 C3 C6 174.1(9) . . . . ?
C1 C2 C4 C5 -173.2(10) . . . . ?
Tb2 O4 C20 O3 85.9(10) . . . . ?
Tb2 O4 C20 C19 -96.2(9) . . . . ?
Tb2 O5 C21 O6 17.0(13) 1_666 . . . ?
Tb2 O5 C21 C22 -160.1(5) 1_666 . . . ?
Tb2 O9 C54 O10 -53.5(9) 2_644 . . . ?
Tb2 O9 C54 C55 119.4(6) 2_644 . . . ?
Tb2 O12 C41 C42 109.4(9) . . . . ?
Tb2 O12 C41 O11 -72.3(13) . . . . ?
S2 N3 C31 C29 -1.0(9) . . . . ?
S2 N3 C31 C33 176.2(7) . . . . ?
S2 N4 C29 C28 -177.3(7) . . . . ?
S2 N4 C29 C31 -0.3(9) . . . . ?
N2 S1 N1 C10 2.0(8) . . . . ?
N2 C11 C13 C12 177.5(9) . . . . ?
N2 C11 C13 C14 -0.5(15) . . . . ?
O2 C1 C2 C3 -17.1(13) . . . . ?
O2 C1 C2 C4 162.4(9) . . . . ?
C2 C1 O2 Tb3 -74(2) . . . 2_754 ?
C2 C3 C6 C7 0.0(18) . . . . ?
C2 C4 C5 C7 -2.2(18) . . . . ?
Tb3 O3 C20 O4 8.1(8) . . . . ?
Tb3 O3 C20 C19 -169.8(7) . . . . ?
Tb3 O4 C20 O3 -7.6(8) . . . . ?
Tb3 O4 C20 C19 170.3(7) . . . . ?
Tb3 O8 C40 O7 -48.2(17) . . . . ?
Tb3 O8 C40 C39 128.4(10) . . . . ?
Tb3 O10 C54 O9 -22.6(13) 1_444 . . . ?
Tb3 O10 C54 C55 164.3(6) 1_444 . . . ?
S3 N5 C49 C48 176.1(8) . . . . ?
S3 N5 C49 C52 1.5(10) . . . . ?
S3 N6 C52 C49 1.1(9) . . . . ?
S3 N6 C52 C53 -177.7(7) . . . . ?
N3 S2 N4 C29 -0.3(7) . . . . ?
N3 C31 C33 C32 -177.0(8) . . . . ?
N3 C31 C33 C34 6.5(13) . . . . ?
C3 C2 C4 C5 6.3(16) . . . . ?
C3 C6 C7 C5 4.1(16) . . . . ?
C3 C6 C7 C8 -174.0(10) . . . . ?
N4 S2 N3 C31 0.8(7) . . . . ?
N4 C29 C31 N3 0.9(10) . . . . ?
N4 C29 C31 C33 -176.4(7) . . . . ?
C4 C2 C3 C6 -5.4(16) . . . . ?
C4 C5 C7 C6 -3.0(17) . . . . ?
C4 C5 C7 C8 175.1(10) . . . . ?
N5 S3 N6 C52 -0.2(7) . . . . ?
N5 C49 C52 N6 -1.7(11) . . . . ?
N5 C49 C52 C53 177.1(8) . . . . ?
O5 C21 C22 C24 -171.3(8) . . . . ?
O5 C21 C22 C23 14.7(12) . . . . ?
C5 C7 C8 C9 -4.7(14) . . . . ?
C5 C7 C8 C10 176.5(9) . . . . ?
N6 S3 N5 C49 -0.7(8) . . . . ?
N6 C52 C53 C51 177.5(8) . . . . ?
N6 C52 C53 C60 -1.6(14) . . . . ?
O6 C21 C22 C24 11.3(12) . . . . ?
O6 C21 C22 C23 -162.6(8) . . . . ?
C6 C7 C8 C9 173.3(10) . . . . ?
C6 C7 C8 C10 -5.5(14) . . . . ?
C7 C8 C9 C12 -179.1(9) . . . . ?
C7 C8 C10 N1 -1.2(14) . . . . ?
C7 C8 C10 C11 179.1(8) . . . . ?
C8 C9 C12 C13 -0.1(17) . . . . ?
C8 C10 C11 N2 -178.1(8) . . . . ?
C8 C10 C11 C13 0.2(13) . . . . ?
O9 C54 C55 C56 0.2(11) . . . . ?
O9 C54 C55 C57 -178.6(7) . . . . ?
C9 C8 C10 N1 179.9(9) . . . . ?
C9 C8 C10 C11 0.2(12) . . . . ?
C10 C8 C9 C12 -0.2(14) . . . . ?
C10 C11 C13 C12 -0.5(13) . . . . ?
C10 C11 C13 C14 -178.5(8) . . . . ?
O10 C54 C55 C56 173.6(7) . . . . ?
O10 C54 C55 C57 -5.3(11) . . . . ?
C11 C13 C12 C9 0.5(14) . . . . ?
C11 C13 C14 C15 -12.3(14) . . . . ?
C11 C13 C14 C16 167.9(9) . . . . ?
C13 C14 C15 C18 179.3(9) . . . . ?
C13 C14 C16 C17 179.7(10) . . . . ?
C12 C13 C14 C15 169.8(9) . . . . ?
C12 C13 C14 C16 -9.9(14) . . . . ?
O12 C41 C42 C43 -4.9(11) . . . . ?
O12 C41 C42 C44 175.7(7) . . . . ?
O12 C41 O11 Tb1 -63.9(15) . . . 2_755 ?
C14 C13 C12 C9 178.6(9) . . . . ?
C14 C15 C18 C19 1.5(15) . . . . ?
C14 C16 C17 C19 0.7(17) . . . . ?
C15 C14 C16 C17 -0.1(16) . . . . ?
C15 C18 C19 C17 -0.9(15) . . . . ?
C15 C18 C19 C20 -178.0(9) . . . . ?
C16 C14 C15 C18 -0.9(14) . . . . ?
C16 C17 C19 C18 -0.1(16) . . . . ?
C16 C17 C19 C20 177.0(9) . . . . ?
C17 C19 C20 O3 -12.4(14) . . . . ?
C17 C19 C20 O4 169.7(9) . . . . ?
C18 C19 C20 O3 164.7(9) . . . . ?
C18 C19 C20 O4 -13.1(13) . . . . ?
C25 C23 C22 C21 169.2(8) . . . . ?
C25 C23 C22 C24 -4.9(13) . . . . ?
C25 C27 C26 C24 -6.4(13) . . . . ?
C23 C25 C27 C28 -167.8(8) . . . . ?
C23 C25 C27 C26 5.9(13) . . . . ?
C22 C24 C26 C27 1.2(14) . . . . ?
C28 C27 C26 C24 167.4(8) . . . . ?
C28 C29 C31 N3 178.1(7) . . . . ?
C28 C29 C31 C33 0.7(12) . . . . ?
C28 C30 C32 C33 0.3(15) . . . . ?
C27 C25 C23 C22 -0.4(14) . . . . ?
C27 C28 C29 N4 -8.1(13) . . . . ?
C27 C28 C29 C31 175.1(7) . . . . ?
C27 C28 C30 C32 -175.8(8) . . . . ?
C26 C24 C22 C21 -169.6(8) . . . . ?
C26 C24 C22 C23 4.5(13) . . . . ?
C29 C28 C27 C25 -40.5(12) . . . . ?
C29 C28 C27 C26 146.0(9) . . . . ?
C29 C28 C30 C32 0.4(13) . . . . ?
C29 C31 C33 C32 0.0(12) . . . . ?
C29 C31 C33 C34 -176.5(8) . . . . ?
C30 C28 C27 C25 135.4(9) . . . . ?
C30 C28 C27 C26 -38.2(12) . . . . ?
C30 C28 C29 N4 175.9(8) . . . . ?
C30 C28 C29 C31 -0.9(12) . . . . ?
C30 C32 C33 C31 -0.6(14) . . . . ?
C30 C32 C33 C34 176.1(9) . . . . ?
C31 C33 C34 C35 37.7(13) . . . . ?
C31 C33 C34 C36 -147.2(9) . . . . ?
C32 C33 C34 C35 -138.6(10) . . . . ?
C32 C33 C34 C36 36.5(13) . . . . ?
C33 C34 C35 C37 171.2(8) . . . . ?
C33 C34 C36 C38 -171.9(9) . . . . ?
C34 C35 C37 C39 0.5(14) . . . . ?
C34 C36 C38 C39 0.5(15) . . . . ?
C35 C34 C36 C38 3.4(14) . . . . ?
C35 C37 C39 C38 3.4(13) . . . . ?
C35 C37 C39 C40 -173.3(8) . . . . ?
C36 C34 C35 C37 -3.9(13) . . . . ?
C36 C38 C39 C37 -3.9(14) . . . . ?
C36 C38 C39 C40 172.7(9) . . . . ?
C37 C39 C40 O7 166.4(8) . . . . ?
C37 C39 C40 O8 -10.3(12) . . . . ?
C38 C39 C40 O7 -10.1(13) . . . . ?
C38 C39 C40 O8 173.2(8) . . . . ?
C41 C42 C43 C46 -179.2(8) . . . . ?
C41 C42 C44 C45 178.3(8) . . . . ?
C42 C41 O11 Tb1 114.3(11) . . . 2_755 ?
C42 C43 C46 C47 1.2(13) . . . . ?
C42 C44 C45 C47 0.7(13) . . . . ?
C43 C42 C44 C45 -1.1(13) . . . . ?
C43 C46 C47 C45 -1.7(13) . . . . ?
C43 C46 C47 C48 178.7(8) . . . . ?
C44 C42 C43 C46 0.2(13) . . . . ?
C44 C45 C47 C46 0.7(13) . . . . ?
C44 C45 C47 C48 -179.7(8) . . . . ?
C45 C47 C48 C49 -147.1(8) . . . . ?
C45 C47 C48 C50 35.4(13) . . . . ?
C46 C47 C48 C49 32.5(13) . . . . ?
C46 C47 C48 C50 -145.0(9) . . . . ?
C47 C48 C49 N5 6.4(14) . . . . ?
C47 C48 C49 C52 -179.3(8) . . . . ?
C47 C48 C50 C51 178.1(9) . . . . ?
C48 C49 C52 N6 -176.7(8) . . . . ?
C48 C49 C52 C53 2.1(13) . . . . ?
C48 C50 C51 C53 0.4(15) . . . . ?
C49 C48 C50 C51 0.5(14) . . . . ?
C49 C52 C53 C51 -1.1(13) . . . . ?
C49 C52 C53 C60 179.7(8) . . . . ?
C50 C48 C49 N5 -176.0(9) . . . . ?
C50 C48 C49 C52 -1.7(13) . . . . ?
C50 C51 C53 C52 -0.1(13) . . . . ?
C50 C51 C53 C60 179.1(8) . . . . ?
C51 C53 C60 C58 147.5(9) . . . . ?
C51 C53 C60 C59 -34.0(13) . . . . ?
C52 C53 C60 C58 -33.4(13) . . . . ?
C52 C53 C60 C59 145.1(9) . . . . ?
C54 C55 C56 C59 -177.6(7) . . . . ?
C54 C55 C57 C58 176.7(8) . . . . ?
C55 C56 C59 C60 0.8(13) . . . . ?
C55 C57 C58 C60 1.1(14) . . . . ?
C56 C55 C57 C58 -2.2(13) . . . . ?
C56 C59 C60 C53 179.6(8) . . . . ?
C56 C59 C60 C58 -1.9(13) . . . . ?
C57 C55 C56 C59 1.2(12) . . . . ?
C57 C58 C60 C53 179.5(9) . . . . ?
C57 C58 C60 C59 0.9(14) . . . . ?
O11 C41 C42 C43 176.7(8) . . . . ?
O11 C41 C42 C44 -2.8(12) . . . . ?

loop_
_smtbx_masks_void_nr
_smtbx_masks_void_average_x
_smtbx_masks_void_average_y
_smtbx_masks_void_average_z
_smtbx_masks_void_volume
_smtbx_masks_void_count_electrons
_smtbx_masks_void_content
1 -0.277 0.500 1.000 567.0 102.8 ?
